data_4135526
loop_
_publ_author_name
'Li, Jun'
'Daniliuc, Constantin G.'
'Kartha, Kalathil K.'
'Fern\'andez, Gustavo'
'Kehr, Gerald'
'Erker, Gerhard'

_publ_section_title
;
 Introducing the Dihydro-1,3-azaboroles: Convenient Entry by a
 Three-Component Reaction, Synthetic and Photophysical Application
;
_journal_name_full 'Journal of the American Chemical Society'
_journal_paper_doi 10.1021/jacs.0c12236
_journal_year 2021
_chemical_formula_sum 'C34 H25 B F9 N'
_chemical_formula_weight 629.36
_space_group_crystal_system monoclinic
_space_group_IT_number 14
_space_group_name_Hall '-P 2yn'
_space_group_name_H-M_alt 'P 1 21/n 1'
_atom_sites_solution_hydrogens geom
_audit_creation_method 'APEX3 v2016.1-0'
_cell_angle_alpha 90
_cell_angle_beta 95.4300(10)
_cell_angle_gamma 90
_cell_formula_units_Z 4
_cell_length_a 17.0933(3)
_cell_length_b 9.8292(2)
_cell_length_c 17.4543(3)
_cell_measurement_reflns_used 9899
_cell_measurement_temperature 100.(2)
_cell_measurement_theta_max 66.6410
_cell_measurement_theta_min 3.4591
_cell_volume 2919.40(9)
_computing_cell_refinement 'SAINT V8.37A (Bruker AXS Inc., 2015)'
_computing_data_collection 'APEX3 v2016.1-0 (Bruker AXS Inc., 2016)'
_computing_data_reduction 'SAINT V8.37A (Bruker AXS Inc., 2015)'
_computing_molecular_graphics 'APEX3 v2016.1-0 (Bruker AXS Inc., 2016)'
_computing_publication_material 'APEX3 v2016.1-0 (Bruker AXS Inc., 2016)'
_computing_structure_refinement 'SHELXL-2014/7 (Sheldrick, 2014)'
_computing_structure_solution 'SHELXL-2014/7 (Sheldrick, 2014)'
_diffrn_ambient_temperature 100.(2)
_diffrn_detector_area_resol_mean 8.3333
_diffrn_measured_fraction_theta_full 0.998
_diffrn_measured_fraction_theta_max 0.998
_diffrn_measurement_device_type 'Kappa CCD APEXII'
_diffrn_measurement_method 'phi / omega scans'
_diffrn_radiation_monochromator graphite
_diffrn_radiation_type CuK\a
_diffrn_radiation_wavelength 1.54178
_diffrn_reflns_av_R_equivalents 0.0459
_diffrn_reflns_av_unetI/netI 0.0251
_diffrn_reflns_limit_h_max 20
_diffrn_reflns_limit_h_min -20
_diffrn_reflns_limit_k_max 11
_diffrn_reflns_limit_k_min -11
_diffrn_reflns_limit_l_max 20
_diffrn_reflns_limit_l_min -20
_diffrn_reflns_number 39288
_diffrn_reflns_theta_full 66.70
_diffrn_reflns_theta_max 66.70
_diffrn_reflns_theta_min 3.80
_diffrn_source 'fine-focus sealed tube'
_diffrn_source_type 'fine-focus sealed tube'
_exptl_absorpt_coefficient_mu 1.065
_exptl_absorpt_correction_T_max 0.90
_exptl_absorpt_correction_T_min 0.78
_exptl_absorpt_correction_type multi-scan
_exptl_absorpt_process_details
;
Bruker AXS (2014). SADABS, Version 2014/5, Bruker AXS Inc., Madison, Wisconsin,
USA.
;
_exptl_crystal_colour yellow
_exptl_crystal_density_diffrn 1.432
_exptl_crystal_density_method 'not measured'
_exptl_crystal_description prism
_exptl_crystal_F_000 1288
_exptl_crystal_size_max 0.240
_exptl_crystal_size_mid 0.140
_exptl_crystal_size_min 0.100
_refine_diff_density_max 0.244
_refine_diff_density_min -0.239
_refine_ls_extinction_method none
_refine_ls_goodness_of_fit_ref 1.041
_refine_ls_hydrogen_treatment constr
_refine_ls_matrix_type full
_refine_ls_number_parameters 408
_refine_ls_number_reflns 5166
_refine_ls_number_restraints 0
_refine_ls_restrained_S_all 1.041
_refine_ls_R_factor_all 0.0438
_refine_ls_R_factor_gt 0.0376
_refine_ls_shift/su_max 0.001
_refine_ls_shift/su_mean 0.000
_refine_ls_structure_factor_coef Fsqd
_refine_ls_weighting_details 'w=1/[\s^2^(Fo^2^)+(0.0638P)^2^+0.6725P] where P=(Fo^2^+2Fc^2^)/3'
_refine_ls_weighting_scheme calc
_refine_ls_wR_factor_gt 0.1002
_refine_ls_wR_factor_ref 0.1045
_reflns_number_gt 4456
_reflns_number_total 5166
_reflns_threshold_expression 'I > 2\s(I)'
_cod_data_source_file ja0c12236_si_002.cif
_cod_data_source_block erk9655
_cod_database_code 4135526

loop_
_space_group_symop_operation_xyz
'x, y, z'
'-x+1/2, y+1/2, -z+1/2'
'-x, -y, -z'
'x-1/2, -y-1/2, z-1/2'

loop_
_atom_site_type_symbol
_atom_site_label
_atom_site_fract_x
_atom_site_fract_y
_atom_site_fract_z
_atom_site_U_iso_or_equiv
_atom_site_adp_type
_atom_site_calc_flag
_atom_site_refinement_flags_adp
_atom_site_refinement_flags_occupancy
_atom_site_refinement_flags_posn
_atom_site_occupancy
_atom_site_disorder_assembly
_atom_site_disorder_group
B B1 0.45443(10) 0.22023(18) 0.64112(10) 0.0231(4) Uani d . . . 1 . .
N N1 0.48817(7) 0.40935(13) 0.72580(7) 0.0220(3) Uani d . . . 1 . .
C C1 0.52044(8) 0.29188(16) 0.75607(9) 0.0220(3) Uani d . . . 1 . .
C C2 0.50274(9) 0.17679(16) 0.71205(9) 0.0238(3) Uani d . . . 1 . .
H H2 0.5186 0.0864 0.7249 0.029 Uiso calc U . R 1 . .
C C3 0.44574(9) 0.38150(16) 0.64898(8) 0.0226(3) Uani d . . . 1 . .
H H3 0.4744 0.4267 0.6086 0.027 Uiso calc U . R 1 . .
C C4 0.36218(9) 0.43073(15) 0.64197(9) 0.0229(3) Uani d . . . 1 . .
H H4 0.3302 0.4077 0.6817 0.027 Uiso calc U . R 1 . .
C C5 0.33048(9) 0.50469(15) 0.58327(9) 0.0239(3) Uani d . . . 1 . .
H H5 0.3646 0.5316 0.5461 0.029 Uiso calc U . R 1 . .
C C11 0.56792(9) 0.29271(15) 0.83207(9) 0.0230(3) Uani d . . . 1 . .
C C12 0.54643(9) 0.37085(17) 0.89328(9) 0.0269(3) Uani d . . . 1 . .
H H12 0.5027 0.4305 0.8858 0.032 Uiso calc U . R 1 . .
C C13 0.58867(10) 0.36204(18) 0.96523(10) 0.0310(4) Uani d . . . 1 . .
H H13 0.5732 0.4147 1.0069 0.037 Uiso calc U . R 1 . .
C C14 0.65317(10) 0.27673(18) 0.97629(10) 0.0311(4) Uani d . . . 1 . .
H H14 0.6818 0.2704 1.0255 0.037 Uiso calc U . R 1 . .
C C15 0.67582(10) 0.20080(17) 0.91548(10) 0.0322(4) Uani d . . . 1 . .
H H15 0.7207 0.1436 0.9228 0.039 Uiso calc U . R 1 . .
C C16 0.63336(10) 0.20777(16) 0.84388(10) 0.0276(3) Uani d . . . 1 . .
H H16 0.6489 0.1544 0.8026 0.033 Uiso calc U . R 1 . .
C C21 0.24815(9) 0.54944(15) 0.56965(9) 0.0243(3) Uani d . . . 1 . .
C C22 0.19160(10) 0.52207(18) 0.62038(10) 0.0328(4) Uani d . . . 1 . .
H H22 0.206 0.4728 0.6664 0.039 Uiso calc U . R 1 . .
C C23 0.11493(11) 0.5657(2) 0.60446(12) 0.0387(4) Uani d . . . 1 . .
H H23 0.0774 0.5474 0.6399 0.046 Uiso calc U . R 1 . .
C C24 0.09232(10) 0.63612(19) 0.53713(12) 0.0387(4) Uani d . . . 1 . .
H H24 0.0393 0.664 0.5258 0.046 Uiso calc U . R 1 . .
C C25 0.14752(11) 0.66533(19) 0.48661(10) 0.0354(4) Uani d . . . 1 . .
H H25 0.1326 0.7144 0.4407 0.042 Uiso calc U . R 1 . .
C C26 0.22479(10) 0.62310(17) 0.50285(10) 0.0290(4) Uani d . . . 1 . .
H H26 0.2624 0.6446 0.468 0.035 Uiso calc U . R 1 . .
C C31 0.41207(8) 0.13681(15) 0.57061(9) 0.0216(3) Uani d . . . 1 . .
C C32 0.34878(9) 0.04763(15) 0.57934(9) 0.0234(3) Uani d . . . 1 . .
C C33 0.30669(9) -0.01536(16) 0.51713(9) 0.0251(3) Uani d . . . 1 . .
H H33 0.264 -0.0737 0.5252 0.03 Uiso calc U . R 1 . .
C C34 0.32716(9) 0.00712(15) 0.44340(9) 0.0242(3) Uani d . . . 1 . .
C C35 0.39099(9) 0.08858(15) 0.43205(9) 0.0238(3) Uani d . . . 1 . .
H H35 0.4067 0.101 0.3817 0.029 Uiso calc U . R 1 . .
C C36 0.43215(9) 0.15230(15) 0.49478(9) 0.0218(3) Uani d . . . 1 . .
C C37 0.32457(9) 0.01838(17) 0.65841(10) 0.0275(3) Uani d . . . 1 . .
C C38 0.28030(10) -0.05749(16) 0.37606(10) 0.0273(3) Uani d . . . 1 . .
C C39 0.49785(9) 0.24500(16) 0.47652(9) 0.0237(3) Uani d . . . 1 . .
C C41 0.52061(9) 0.54321(15) 0.74267(8) 0.0230(3) Uani d . . . 1 . .
C C42 0.47689(10) 0.63953(17) 0.77949(9) 0.0281(3) Uani d . . . 1 . .
C C43 0.51105(11) 0.76634(17) 0.79632(10) 0.0325(4) Uani d . . . 1 . .
H H43 0.4829 0.8326 0.8223 0.039 Uiso calc U . R 1 . .
C C44 0.58515(11) 0.79726(17) 0.77587(10) 0.0322(4) Uani d . . . 1 . .
H H44 0.6077 0.8838 0.7882 0.039 Uiso calc U . R 1 . .
C C45 0.62653(10) 0.70231(17) 0.73743(9) 0.0288(4) Uani d . . . 1 . .
H H45 0.6769 0.725 0.7225 0.035 Uiso calc U . R 1 . .
C C46 0.59526(9) 0.57393(15) 0.72032(9) 0.0236(3) Uani d . . . 1 . .
C C47 0.39548(10) 0.61103(19) 0.80139(10) 0.0347(4) Uani d . . . 1 . .
H H47A 0.3855 0.6665 0.8461 0.052 Uiso calc U . R 1 . .
H H47B 0.391 0.5145 0.8142 0.052 Uiso calc U . R 1 . .
H H47C 0.3569 0.6336 0.7581 0.052 Uiso calc U . R 1 . .
C C48 0.64195(9) 0.47164(17) 0.67925(9) 0.0268(3) Uani d . . . 1 . .
H H48A 0.687 0.517 0.6594 0.04 Uiso calc U . R 1 . .
H H48B 0.6085 0.4317 0.6364 0.04 Uiso calc U . R 1 . .
H H48C 0.6608 0.3997 0.7152 0.04 Uiso calc U . R 1 . .
F F1 0.31124(6) 0.13279(10) 0.69716(6) 0.0339(2) Uani d . . . 1 . .
F F2 0.37931(6) -0.05204(10) 0.70188(5) 0.0325(2) Uani d . . . 1 . .
F F3 0.25843(6) -0.05557(11) 0.65632(6) 0.0381(3) Uani d . . . 1 . .
F F4 0.30192(6) -0.18578(10) 0.36448(6) 0.0358(2) Uani d . . . 1 . .
F F5 0.20413(6) -0.06102(12) 0.38562(7) 0.0451(3) Uani d . . . 1 . .
F F6 0.28803(7) 0.00851(11) 0.31028(6) 0.0451(3) Uani d . . . 1 . .
F F7 0.52907(5) 0.20931(10) 0.41206(5) 0.0307(2) Uani d . . . 1 . .
F F8 0.47265(5) 0.37457(9) 0.46591(5) 0.0285(2) Uani d . . . 1 . .
F F9 0.55722(5) 0.24915(10) 0.53263(5) 0.0282(2) Uani d . . . 1 . .

loop_
_atom_site_aniso_label
_atom_site_aniso_U_11
_atom_site_aniso_U_22
_atom_site_aniso_U_33
_atom_site_aniso_U_12
_atom_site_aniso_U_13
_atom_site_aniso_U_23
B1 0.0211(8) 0.0263(9) 0.0218(9) -0.0001(7) 0.0025(7) -0.0006(7)
N1 0.0233(6) 0.0237(6) 0.0182(6) 0.0004(5) -0.0021(5) -0.0008(5)
C1 0.0204(7) 0.0269(8) 0.0187(7) -0.0013(6) 0.0017(6) 0.0015(6)
C2 0.0244(7) 0.0229(8) 0.0236(8) 0.0004(6) 0.0002(6) 0.0004(6)
C3 0.0236(7) 0.0260(8) 0.0175(7) 0.0002(6) -0.0022(6) -0.0011(6)
C4 0.0248(7) 0.0239(8) 0.0195(7) -0.0001(6) -0.0005(6) -0.0033(6)
C5 0.0256(7) 0.0239(8) 0.0219(8) -0.0004(6) 0.0014(6) -0.0013(6)
C11 0.0252(7) 0.0231(7) 0.0198(8) -0.0048(6) -0.0020(6) 0.0030(6)
C12 0.0278(8) 0.0296(8) 0.0227(8) -0.0026(6) -0.0004(6) 0.0012(6)
C13 0.0363(9) 0.0362(9) 0.0203(8) -0.0063(7) 0.0007(7) -0.0018(7)
C14 0.0360(9) 0.0337(9) 0.0216(8) -0.0083(7) -0.0071(7) 0.0064(7)
C15 0.0340(9) 0.0291(9) 0.0313(9) 0.0013(7) -0.0080(7) 0.0048(7)
C16 0.0321(8) 0.0247(8) 0.0247(8) 0.0002(6) -0.0034(7) 0.0000(6)
C21 0.0278(8) 0.0227(7) 0.0219(8) 0.0019(6) -0.0007(6) -0.0031(6)
C22 0.0337(9) 0.0357(9) 0.0293(9) 0.0075(7) 0.0043(7) 0.0057(7)
C23 0.0315(9) 0.0422(10) 0.0436(11) 0.0076(8) 0.0103(8) 0.0042(8)
C24 0.0282(8) 0.0398(10) 0.0467(11) 0.0106(7) -0.0037(8) -0.0031(8)
C25 0.0384(9) 0.0360(10) 0.0299(9) 0.0106(8) -0.0063(7) 0.0009(7)
C26 0.0317(8) 0.0300(9) 0.0249(8) 0.0048(7) 0.0011(7) 0.0006(6)
C31 0.0208(7) 0.0211(7) 0.0220(8) 0.0055(6) -0.0029(6) -0.0007(6)
C32 0.0235(7) 0.0234(8) 0.0227(8) 0.0046(6) -0.0011(6) -0.0013(6)
C33 0.0225(7) 0.0224(8) 0.0293(8) 0.0008(6) -0.0026(6) -0.0020(6)
C34 0.0248(7) 0.0219(7) 0.0245(8) 0.0052(6) -0.0052(6) -0.0027(6)
C35 0.0261(7) 0.0231(7) 0.0212(8) 0.0051(6) -0.0027(6) -0.0009(6)
C36 0.0217(7) 0.0205(7) 0.0224(8) 0.0050(6) -0.0022(6) -0.0006(6)
C37 0.0253(8) 0.0291(8) 0.0277(9) -0.0025(6) 0.0007(6) -0.0026(7)
C38 0.0290(8) 0.0261(8) 0.0256(8) 0.0013(6) -0.0034(6) -0.0019(6)
C39 0.0262(7) 0.0261(8) 0.0182(8) 0.0033(6) -0.0019(6) -0.0017(6)
C41 0.0293(8) 0.0227(7) 0.0154(7) 0.0016(6) -0.0067(6) 0.0000(6)
C42 0.0342(8) 0.0294(8) 0.0191(8) 0.0056(7) -0.0055(6) -0.0012(6)
C43 0.0458(10) 0.0255(8) 0.0240(8) 0.0106(7) -0.0075(7) -0.0045(6)
C44 0.0446(10) 0.0226(8) 0.0264(9) -0.0008(7) -0.0125(7) 0.0006(6)
C45 0.0331(8) 0.0275(8) 0.0237(8) -0.0023(7) -0.0088(7) 0.0047(6)
C46 0.0285(8) 0.0234(8) 0.0169(7) 0.0010(6) -0.0076(6) 0.0032(6)
C47 0.0342(9) 0.0422(10) 0.0275(9) 0.0098(8) 0.0015(7) -0.0090(7)
C48 0.0247(7) 0.0295(8) 0.0259(8) -0.0010(6) 0.0002(6) -0.0006(6)
F1 0.0395(5) 0.0349(5) 0.0285(5) 0.0009(4) 0.0088(4) -0.0059(4)
F2 0.0359(5) 0.0348(5) 0.0263(5) 0.0014(4) 0.0013(4) 0.0056(4)
F3 0.0326(5) 0.0486(6) 0.0337(6) -0.0148(4) 0.0061(4) -0.0038(4)
F4 0.0419(6) 0.0295(5) 0.0338(5) 0.0054(4) -0.0081(4) -0.0106(4)
F5 0.0254(5) 0.0654(8) 0.0428(6) 0.0005(5) -0.0068(4) -0.0253(5)
F6 0.0633(7) 0.0416(6) 0.0264(5) -0.0164(5) -0.0175(5) 0.0054(4)
F7 0.0328(5) 0.0364(5) 0.0234(5) -0.0018(4) 0.0062(4) -0.0053(4)
F8 0.0335(5) 0.0232(5) 0.0287(5) 0.0009(4) 0.0013(4) 0.0023(4)
F9 0.0235(4) 0.0363(5) 0.0238(5) -0.0022(4) -0.0036(4) -0.0002(4)

loop_
_atom_type_symbol
_atom_type_description
_atom_type_scat_dispersion_real
_atom_type_scat_dispersion_imag
_atom_type_scat_source
C C 0.0181 0.0091 'International Tables Vol C Tables 4.2.6.8 and 6.1.1.4'
H H 0.0000 0.0000 'International Tables Vol C Tables 4.2.6.8 and 6.1.1.4'
B B 0.0090 0.0039 'International Tables Vol C Tables 4.2.6.8 and 6.1.1.4'
N N 0.0311 0.0180 'International Tables Vol C Tables 4.2.6.8 and 6.1.1.4'
F F 0.0727 0.0534 'International Tables Vol C Tables 4.2.6.8 and 6.1.1.4'

loop_
_geom_angle_atom_site_label_1
_geom_angle_atom_site_label_2
_geom_angle_atom_site_label_3
_geom_angle_site_symmetry_1
_geom_angle_site_symmetry_3
_geom_angle
_geom_angle_publ_flag
C2 B1 C31 . . 132.22(15) ?
C2 B1 C3 . . 105.22(13) ?
C31 B1 C3 . . 122.47(13) ?
C1 N1 C41 . . 123.88(12) ?
C1 N1 C3 . . 109.76(12) ?
C41 N1 C3 . . 119.68(12) ?
N1 C1 C2 . . 114.66(14) ?
N1 C1 C11 . . 120.46(13) ?
C2 C1 C11 . . 124.84(14) ?
C1 C2 B1 . . 107.64(14) ?
C1 C2 H2 . . 126.2 ?
B1 C2 H2 . . 126.2 ?
N1 C3 C4 . . 113.12(12) ?
N1 C3 B1 . . 102.61(12) ?
C4 C3 B1 . . 114.06(13) ?
N1 C3 H3 . . 108.9 ?
C4 C3 H3 . . 108.9 ?
B1 C3 H3 . . 108.9 ?
C5 C4 C3 . . 123.64(14) ?
C5 C4 H4 . . 118.2 ?
C3 C4 H4 . . 118.2 ?
C4 C5 C21 . . 126.98(15) ?
C4 C5 H5 . . 116.5 ?
C21 C5 H5 . . 116.5 ?
C12 C11 C16 . . 118.85(15) ?
C12 C11 C1 . . 121.70(14) ?
C16 C11 C1 . . 119.36(14) ?
C13 C12 C11 . . 120.41(15) ?
C13 C12 H12 . . 119.8 ?
C11 C12 H12 . . 119.8 ?
C14 C13 C12 . . 120.14(16) ?
C14 C13 H13 . . 119.9 ?
C12 C13 H13 . . 119.9 ?
C15 C14 C13 . . 119.82(16) ?
C15 C14 H14 . . 120.1 ?
C13 C14 H14 . . 120.1 ?
C14 C15 C16 . . 120.32(16) ?
C14 C15 H15 . . 119.8 ?
C16 C15 H15 . . 119.8 ?
C15 C16 C11 . . 120.44(16) ?
C15 C16 H16 . . 119.8 ?
C11 C16 H16 . . 119.8 ?
C22 C21 C26 . . 117.91(15) ?
C22 C21 C5 . . 123.24(15) ?
C26 C21 C5 . . 118.85(15) ?
C23 C22 C21 . . 120.83(16) ?
C23 C22 H22 . . 119.6 ?
C21 C22 H22 . . 119.6 ?
C22 C23 C24 . . 120.55(17) ?
C22 C23 H23 . . 119.7 ?
C24 C23 H23 . . 119.7 ?
C25 C24 C23 . . 119.49(16) ?
C25 C24 H24 . . 120.3 ?
C23 C24 H24 . . 120.3 ?
C24 C25 C26 . . 120.12(17) ?
C24 C25 H25 . . 119.9 ?
C26 C25 H25 . . 119.9 ?
C25 C26 C21 . . 121.08(16) ?
C25 C26 H26 . . 119.5 ?
C21 C26 H26 . . 119.5 ?
C36 C31 C32 . . 115.24(14) ?
C36 C31 B1 . . 122.48(14) ?
C32 C31 B1 . . 122.19(14) ?
C33 C32 C31 . . 122.51(15) ?
C33 C32 C37 . . 117.66(14) ?
C31 C32 C37 . . 119.83(14) ?
C34 C33 C32 . . 119.86(15) ?
C34 C33 H33 . . 120.1 ?
C32 C33 H33 . . 120.1 ?
C35 C34 C33 . . 119.90(14) ?
C35 C34 C38 . . 120.21(15) ?
C33 C34 C38 . . 119.89(14) ?
C34 C35 C36 . . 119.64(15) ?
C34 C35 H35 . . 120.2 ?
C36 C35 H35 . . 120.2 ?
C35 C36 C31 . . 122.74(14) ?
C35 C36 C39 . . 115.95(14) ?
C31 C36 C39 . . 121.25(13) ?
F2 C37 F3 . . 106.08(13) ?
F2 C37 F1 . . 106.85(13) ?
F3 C37 F1 . . 106.55(13) ?
F2 C37 C32 . . 112.33(13) ?
F3 C37 C32 . . 112.49(13) ?
F1 C37 C32 . . 112.10(13) ?
F5 C38 F4 . . 106.43(13) ?
F5 C38 F6 . . 107.36(13) ?
F4 C38 F6 . . 106.10(13) ?
F5 C38 C34 . . 111.70(14) ?
F4 C38 C34 . . 112.57(13) ?
F6 C38 C34 . . 112.28(13) ?
F7 C39 F9 . . 106.72(12) ?
F7 C39 F8 . . 106.22(12) ?
F9 C39 F8 . . 106.29(12) ?
F7 C39 C36 . . 112.65(13) ?
F9 C39 C36 . . 113.07(13) ?
F8 C39 C36 . . 111.42(12) ?
C42 C41 C46 . . 121.45(15) ?
C42 C41 N1 . . 119.83(14) ?
C46 C41 N1 . . 118.71(13) ?
C43 C42 C41 . . 118.02(16) ?
C43 C42 C47 . . 119.45(15) ?
C41 C42 C47 . . 122.54(15) ?
C44 C43 C42 . . 121.16(16) ?
C44 C43 H43 . . 119.4 ?
C42 C43 H43 . . 119.4 ?
C43 C44 C45 . . 120.03(16) ?
C43 C44 H44 . . 120.0 ?
C45 C44 H44 . . 120.0 ?
C44 C45 C46 . . 120.83(16) ?
C44 C45 H45 . . 119.6 ?
C46 C45 H45 . . 119.6 ?
C45 C46 C41 . . 118.47(15) ?
C45 C46 C48 . . 119.82(15) ?
C41 C46 C48 . . 121.72(14) ?
C42 C47 H47A . . 109.5 ?
C42 C47 H47B . . 109.5 ?
H47A C47 H47B . . 109.5 ?
C42 C47 H47C . . 109.5 ?
H47A C47 H47C . . 109.5 ?
H47B C47 H47C . . 109.5 ?
C46 C48 H48A . . 109.5 ?
C46 C48 H48B . . 109.5 ?
H48A C48 H48B . . 109.5 ?
C46 C48 H48C . . 109.5 ?
H48A C48 H48C . . 109.5 ?
H48B C48 H48C . . 109.5 ?

loop_
_geom_bond_atom_site_label_1
_geom_bond_atom_site_label_2
_geom_bond_site_symmetry_2
_geom_bond_distance
_geom_bond_publ_flag
B1 C2 . 1.484(2) ?
B1 C31 . 1.594(2) ?
B1 C3 . 1.599(2) ?
N1 C1 . 1.364(2) ?
N1 C41 . 1.447(2) ?
N1 C3 . 1.4882(19) ?
C1 C2 . 1.385(2) ?
C1 C11 . 1.488(2) ?
C2 H2 . 0.95 ?
C3 C4 . 1.502(2) ?
C3 H3 . 1.0 ?
C4 C5 . 1.329(2) ?
C4 H4 . 0.95 ?
C5 C21 . 1.472(2) ?
C5 H5 . 0.95 ?
C11 C12 . 1.393(2) ?
C11 C16 . 1.395(2) ?
C12 C13 . 1.391(2) ?
C12 H12 . 0.95 ?
C13 C14 . 1.384(3) ?
C13 H13 . 0.95 ?
C14 C15 . 1.382(3) ?
C14 H14 . 0.95 ?
C15 C16 . 1.386(2) ?
C15 H15 . 0.95 ?
C16 H16 . 0.95 ?
C21 C22 . 1.397(2) ?
C21 C26 . 1.398(2) ?
C22 C23 . 1.382(3) ?
C22 H22 . 0.95 ?
C23 C24 . 1.387(3) ?
C23 H23 . 0.95 ?
C24 C25 . 1.381(3) ?
C24 H24 . 0.95 ?
C25 C26 . 1.388(2) ?
C25 H25 . 0.95 ?
C26 H26 . 0.95 ?
C31 C36 . 1.407(2) ?
C31 C32 . 1.412(2) ?
C32 C33 . 1.390(2) ?
C32 C37 . 1.505(2) ?
C33 C34 . 1.383(2) ?
C33 H33 . 0.95 ?
C34 C35 . 1.383(2) ?
C34 C38 . 1.499(2) ?
C35 C36 . 1.393(2) ?
C35 H35 . 0.95 ?
C36 C39 . 1.504(2) ?
C37 F2 . 1.3403(19) ?
C37 F3 . 1.3415(19) ?
C37 F1 . 1.3429(19) ?
C38 F5 . 1.329(2) ?
C38 F4 . 1.3348(19) ?
C38 F6 . 1.336(2) ?
C39 F7 . 1.3369(18) ?
C39 F9 . 1.3426(18) ?
C39 F8 . 1.3517(18) ?
C41 C42 . 1.400(2) ?
C41 C46 . 1.402(2) ?
C42 C43 . 1.396(2) ?
C42 C47 . 1.504(2) ?
C43 C44 . 1.382(3) ?
C43 H43 . 0.95 ?
C44 C45 . 1.382(3) ?
C44 H44 . 0.95 ?
C45 C46 . 1.392(2) ?
C45 H45 . 0.95 ?
C46 C48 . 1.507(2) ?
C47 H47A . 0.98 ?
C47 H47B . 0.98 ?
C47 H47C . 0.98 ?
C48 H48A . 0.98 ?
C48 H48B . 0.98 ?
C48 H48C . 0.98 ?

loop_
_geom_torsion_atom_site_label_1
_geom_torsion_atom_site_label_2
_geom_torsion_atom_site_label_3
_geom_torsion_atom_site_label_4
_geom_torsion_site_symmetry_1
_geom_torsion_site_symmetry_2
_geom_torsion_site_symmetry_3
_geom_torsion_site_symmetry_4
_geom_torsion
_geom_torsion_publ_flag
C41 N1 C1 C2 . . . . -154.74(14) ?
C3 N1 C1 C2 . . . . -3.70(18) ?
C41 N1 C1 C11 . . . . 27.4(2) ?
C3 N1 C1 C11 . . . . 178.47(13) ?
N1 C1 C2 B1 . . . . 2.15(18) ?
C11 C1 C2 B1 . . . . 179.87(14) ?
C31 B1 C2 C1 . . . . -176.14(16) ?
C3 B1 C2 C1 . . . . 0.17(16) ?
C1 N1 C3 C4 . . . . 126.75(14) ?
C41 N1 C3 C4 . . . . -80.80(16) ?
C1 N1 C3 B1 . . . . 3.40(15) ?
C41 N1 C3 B1 . . . . 155.84(13) ?
C2 B1 C3 N1 . . . . -2.10(15) ?
C31 B1 C3 N1 . . . . 174.66(13) ?
C2 B1 C3 C4 . . . . -124.83(14) ?
C31 B1 C3 C4 . . . . 51.94(19) ?
N1 C3 C4 C5 . . . . 131.24(15) ?
B1 C3 C4 C5 . . . . -111.98(17) ?
C3 C4 C5 C21 . . . . 175.84(14) ?
N1 C1 C11 C12 . . . . 39.9(2) ?
C2 C1 C11 C12 . . . . -137.66(16) ?
N1 C1 C11 C16 . . . . -143.52(15) ?
C2 C1 C11 C16 . . . . 38.9(2) ?
C16 C11 C12 C13 . . . . -1.3(2) ?
C1 C11 C12 C13 . . . . 175.29(14) ?
C11 C12 C13 C14 . . . . 0.9(2) ?
C12 C13 C14 C15 . . . . 0.4(3) ?
C13 C14 C15 C16 . . . . -1.2(3) ?
C14 C15 C16 C11 . . . . 0.8(3) ?
C12 C11 C16 C15 . . . . 0.4(2) ?
C1 C11 C16 C15 . . . . -176.21(15) ?
C4 C5 C21 C22 . . . . 2.3(3) ?
C4 C5 C21 C26 . . . . -177.76(16) ?
C26 C21 C22 C23 . . . . 0.5(3) ?
C5 C21 C22 C23 . . . . -179.54(16) ?
C21 C22 C23 C24 . . . . 0.9(3) ?
C22 C23 C24 C25 . . . . -1.5(3) ?
C23 C24 C25 C26 . . . . 0.7(3) ?
C24 C25 C26 C21 . . . . 0.7(3) ?
C22 C21 C26 C25 . . . . -1.3(2) ?
C5 C21 C26 C25 . . . . 178.74(15) ?
C2 B1 C31 C36 . . . . -117.56(19) ?
C3 B1 C31 C36 . . . . 66.7(2) ?
C2 B1 C31 C32 . . . . 66.0(2) ?
C3 B1 C31 C32 . . . . -109.79(17) ?
C36 C31 C32 C33 . . . . -3.0(2) ?
B1 C31 C32 C33 . . . . 173.67(14) ?
C36 C31 C32 C37 . . . . 177.23(13) ?
B1 C31 C32 C37 . . . . -6.1(2) ?
C31 C32 C33 C34 . . . . 0.9(2) ?
C37 C32 C33 C34 . . . . -179.33(14) ?
C32 C33 C34 C35 . . . . 2.1(2) ?
C32 C33 C34 C38 . . . . -178.19(14) ?
C33 C34 C35 C36 . . . . -2.8(2) ?
C38 C34 C35 C36 . . . . 177.49(13) ?
C34 C35 C36 C31 . . . . 0.5(2) ?
C34 C35 C36 C39 . . . . -176.72(13) ?
C32 C31 C36 C35 . . . . 2.3(2) ?
B1 C31 C36 C35 . . . . -174.38(14) ?
C32 C31 C36 C39 . . . . 179.42(13) ?
B1 C31 C36 C39 . . . . 2.7(2) ?
C33 C32 C37 F2 . . . . 112.83(15) ?
C31 C32 C37 F2 . . . . -67.40(18) ?
C33 C32 C37 F3 . . . . -6.8(2) ?
C31 C32 C37 F3 . . . . 172.98(13) ?
C33 C32 C37 F1 . . . . -126.83(15) ?
C31 C32 C37 F1 . . . . 52.93(19) ?
C35 C34 C38 F5 . . . . -143.21(15) ?
C33 C34 C38 F5 . . . . 37.1(2) ?
C35 C34 C38 F4 . . . . 97.11(17) ?
C33 C34 C38 F4 . . . . -82.58(18) ?
C35 C34 C38 F6 . . . . -22.6(2) ?
C33 C34 C38 F6 . . . . 157.76(14) ?
C35 C36 C39 F7 . . . . -27.53(18) ?
C31 C36 C39 F7 . . . . 155.17(13) ?
C35 C36 C39 F9 . . . . -148.62(13) ?
C31 C36 C39 F9 . . . . 34.08(19) ?
C35 C36 C39 F8 . . . . 91.74(15) ?
C31 C36 C39 F8 . . . . -85.56(17) ?
C1 N1 C41 C42 . . . . -117.37(16) ?
C3 N1 C41 C42 . . . . 94.26(17) ?
C1 N1 C41 C46 . . . . 63.7(2) ?
C3 N1 C41 C46 . . . . -84.72(17) ?
C46 C41 C42 C43 . . . . -2.5(2) ?
N1 C41 C42 C43 . . . . 178.54(14) ?
C46 C41 C42 C47 . . . . 177.64(15) ?
N1 C41 C42 C47 . . . . -1.3(2) ?
C41 C42 C43 C44 . . . . 1.3(2) ?
C47 C42 C43 C44 . . . . -178.81(15) ?
C42 C43 C44 C45 . . . . 0.6(2) ?
C43 C44 C45 C46 . . . . -1.4(2) ?
C44 C45 C46 C41 . . . . 0.3(2) ?
C44 C45 C46 C48 . . . . -179.25(15) ?
C42 C41 C46 C45 . . . . 1.7(2) ?
N1 C41 C46 C45 . . . . -179.31(13) ?
C42 C41 C46 C48 . . . . -178.76(14) ?
N1 C41 C46 C48 . . . . 0.2(2) ?
